data_4513527
loop_
_publ_author_name
'Xu, Zhong-Xuan'
'Xiao, Yu'
'Kang, Yao'
'Zhang, Lei'
'Zhang, Jian'

_publ_section_title
;
 Homochiral Cluster-Organic Frameworks Constructed from Enantiopure
 Lactate Derivatives
;
_journal_issue 9
_journal_name_full 'Crystal Growth &amp; Design'
_journal_page_first 4676
_journal_paper_doi 10.1021/acs.cgd.5b00958
_journal_volume 15
_journal_year 2015
_chemical_absolute_configuration rm
_chemical_formula_sum 'C46 H35 Cd3 N4 O14.5'
_chemical_formula_weight 1212.98
_chemical_name_systematic
; 
 ? 
;
_space_group_IT_number 4
_symmetry_cell_setting monoclinic
_symmetry_space_group_name_Hall 'P 2yb'
_symmetry_space_group_name_H-M 'P 1 21 1'
_atom_sites_solution_hydrogens geom
_atom_sites_solution_primary direct
_atom_sites_solution_secondary difmap
_audit_creation_method SHELXL-97
_cell_angle_alpha 90.00
_cell_angle_beta 117.169(14)
_cell_angle_gamma 90.00
_cell_formula_units_Z 2
_cell_length_a 9.4565(10)
_cell_length_b 26.2364(18)
_cell_length_c 9.7671(10)
_cell_measurement_reflns_used 3973
_cell_measurement_temperature 293(2)
_cell_measurement_theta_max 74.4620
_cell_measurement_theta_min 5.0800
_cell_volume 2155.9(4)
_computing_cell_refinement 'Bruker FRAMBO'
_computing_data_collection 'Bruker FRAMBO'
_computing_data_reduction 'Bruker SAINT'
_computing_molecular_graphics 'Bruker SHELXTL'
_computing_publication_material 'Bruker SHELXTL'
_computing_structure_refinement 'SHELXL-97 (Sheldrick, 1997)'
_computing_structure_solution 'SHELXS-97 (Sheldrick, 1990)'
_diffrn_ambient_temperature 293(2)
_diffrn_detector_area_resol_mean 10.3503
_diffrn_measured_fraction_theta_full 0.993
_diffrn_measured_fraction_theta_max 0.993
_diffrn_measurement_device_type 'multiwire proportional'
_diffrn_measurement_method 'phi and omega scans'
_diffrn_radiation_monochromator graphite
_diffrn_radiation_source 'fine-focus sealed tube'
_diffrn_radiation_type CuK\a
_diffrn_radiation_wavelength 1.54178
_diffrn_reflns_av_R_equivalents 0.0352
_diffrn_reflns_av_sigmaI/netI 0.0457
_diffrn_reflns_limit_h_max 9
_diffrn_reflns_limit_h_min -11
_diffrn_reflns_limit_k_max 31
_diffrn_reflns_limit_k_min -28
_diffrn_reflns_limit_l_max 9
_diffrn_reflns_limit_l_min -11
_diffrn_reflns_number 7881
_diffrn_reflns_theta_full 69.98
_diffrn_reflns_theta_max 69.98
_diffrn_reflns_theta_min 5.09
_exptl_absorpt_coefficient_mu 12.409
_exptl_absorpt_correction_T_max 1.00000
_exptl_absorpt_correction_T_min 0.42299
_exptl_absorpt_correction_type multi-scan
_exptl_absorpt_process_details
'CrysAlisPro, Agilent Technologies,Version 1.171.37.35 (release 13-08-2014 CrysAlis171 .NET)(compiled Aug 13 2014,18:06:01)Empirical absorption correction using spherical harmonics, implemented in SCALE3 ABSPACK scaling algorithm.'
_exptl_crystal_colour colorless
_exptl_crystal_density_diffrn 1.869
_exptl_crystal_density_method 'not measured'
_exptl_crystal_description block
_exptl_crystal_F_000 1198
_exptl_crystal_size_max 0.08
_exptl_crystal_size_mid 0.06
_exptl_crystal_size_min 0.06
_refine_diff_density_max 2.122
_refine_diff_density_min -1.061
_refine_diff_density_rms 0.139
_refine_ls_abs_structure_details 'Flack H D (1983), Acta Cryst. A39, 876-881'
_refine_ls_abs_structure_Flack 0.001(10)
_refine_ls_extinction_method none
_refine_ls_goodness_of_fit_ref 1.003
_refine_ls_hydrogen_treatment constr
_refine_ls_matrix_type full
_refine_ls_number_parameters 598
_refine_ls_number_reflns 5700
_refine_ls_number_restraints 1
_refine_ls_restrained_S_all 1.002
_refine_ls_R_factor_all 0.0439
_refine_ls_R_factor_gt 0.0411
_refine_ls_shift/su_max 0.000
_refine_ls_shift/su_mean 0.000
_refine_ls_structure_factor_coef Fsqd
_refine_ls_weighting_details 'calc w=1/[\s^2^(Fo^2^)+(0.0800P)^2^+0.0000P] where P=(Fo^2^+2Fc^2^)/3'
_refine_ls_weighting_scheme calc
_refine_ls_wR_factor_gt 0.1061
_refine_ls_wR_factor_ref 0.1084
_reflns_number_gt 5359
_reflns_number_total 5700
_reflns_threshold_expression >2sigma(I)
_cod_data_source_file cg5b00958_si_002.cif
_cod_data_source_block 2-L
_cod_depositor_comments
;
The following automatic conversions were performed:

'_symmetry_cell_setting' value 'Monoclinic' changed to 'monoclinic'
according to
/usr/data/users/saulius/crontab/automatic-downloads/rss-feeds/ACS/lib/dictionaries/cif_core.dic
dictionary named 'cif_core.dic' version 2.4.2 from 2011-04-26.

Automatic conversion script
Id: cif_fix_values 3271 2015-04-21 07:52:19Z andrius 

 Adding full bibliography for 4513524--4513531.cif.
;
_cod_original_sg_symbol_H-M P2(1)
_cod_original_formula_sum 'C46 H35 Cd3 N4 O14.50'
_cod_database_code 4513527

loop_
_symmetry_equiv_pos_as_xyz
'x, y, z'
'-x, y+1/2, -z'

loop_
_atom_site_label
_atom_site_type_symbol
_atom_site_fract_x
_atom_site_fract_y
_atom_site_fract_z
_atom_site_U_iso_or_equiv
_atom_site_adp_type
_atom_site_occupancy
_atom_site_symmetry_multiplicity
_atom_site_calc_flag
_atom_site_refinement_flags
Cd3 Cd 0.55682(6) 0.13778(2) 0.11818(6) 0.01990(13) Uani 1 1 d .
Cd2 Cd 0.46709(6) 0.26440(3) 0.20338(7) 0.01989(12) Uani 1 1 d .
Cd1 Cd 0.36615(6) 0.39079(2) 0.28038(6) 0.02142(14) Uani 1 1 d .
C1 C 0.6784(9) 0.2504(3) 0.0501(9) 0.0206(16) Uiso 1 1 d .
C39 C 0.5483(10) 0.4924(4) 0.2290(11) 0.0296(19) Uani 1 1 d .
H39A H 0.4937 0.5094 0.2739 0.036 Uiso 1 1 calc R
O13 O 0.1456(7) 0.3924(3) 0.0349(6) 0.0297(13) Uani 1 1 d .
O5 O 1.3103(7) 0.1359(3) -0.1104(7) 0.0302(13) Uani 1 1 d .
O12 O -0.3832(8) 0.3957(3) -0.4675(8) 0.0382(16) Uani 1 1 d .
C18 C -0.0662(9) 0.3595(3) -0.2705(9) 0.0213(17) Uani 1 1 d .
H18A H -0.1081 0.3822 -0.2254 0.026 Uiso 1 1 calc R
O4 O 1.3265(7) 0.1965(3) 0.0494(7) 0.0302(14) Uani 1 1 d .
O11 O -0.4119(6) 0.3363(3) -0.6380(7) 0.0271(13) Uani 1 1 d .
O9 O 0.3640(10) 0.2477(3) -0.6425(10) 0.049(2) Uani 1 1 d .
C19 C 0.0903(10) 0.3423(3) -0.1884(10) 0.0224(17) Uani 1 1 d .
C17 C -0.1581(9) 0.3426(3) -0.4191(10) 0.0218(17) Uani 1 1 d .
C8 C 0.8440(9) 0.1846(4) -0.4179(10) 0.0225(18) Uani 1 1 d .
C16 C -0.0931(9) 0.3124(4) -0.4916(10) 0.0236(18) Uani 1 1 d .
H16A H -0.1556 0.3015 -0.5921 0.028 Uiso 1 1 calc R
N4 N 1.3023(8) 0.5861(3) -0.0282(8) 0.0242(15) Uani 1 1 d .
O10 O 0.1176(7) 0.2682(4) -0.4981(8) 0.0413(19) Uani 1 1 d .
C5 C 1.0036(10) 0.2177(4) -0.1136(10) 0.0253(18) Uani 1 1 d .
H5A H 1.0585 0.2298 -0.0133 0.030 Uiso 1 1 calc R
C20 C 0.1578(10) 0.3118(4) -0.2604(10) 0.0266(19) Uani 1 1 d .
H20A H 0.2623 0.3005 -0.2061 0.032 Uiso 1 1 calc R
C9 C 0.7684(10) 0.2151(4) -0.3538(11) 0.0274(19) Uani 1 1 d .
H9A H 0.6638 0.2253 -0.4146 0.033 Uiso 1 1 calc R
C31 C -0.1774(10) 0.0179(4) 0.5177(10) 0.0316(19) Uani 1 1 d .
H31A H -0.2013 0.0521 0.4924 0.038 Uiso 1 1 calc R
C6 C 1.0804(10) 0.1861(4) -0.1771(9) 0.0214(17) Uani 1 1 d .
O2 O 0.6331(8) 0.2790(3) 0.1115(9) 0.0426(18) Uani 1 1 d .
N3 N 0.5176(8) 0.4434(4) 0.1957(9) 0.0327(19) Uani 1 1 d .
N1 N 0.4246(8) 0.0871(3) 0.2311(9) 0.0270(16) Uani 1 1 d .
C11 C 0.7571(10) 0.1693(4) -0.5833(10) 0.0280(19) Uani 1 1 d .
C4 C 0.8451(10) 0.2303(4) -0.2035(10) 0.0254(18) Uani 1 1 d .
C7 C 1.0012(9) 0.1692(4) -0.3256(10) 0.0229(17) Uani 1 1 d .
H7A H 1.0514 0.1476 -0.3652 0.027 Uiso 1 1 calc R
C38 C 0.6594(10) 0.5200(4) 0.1999(10) 0.0312(19) Uani 1 1 d .
H38A H 0.6773 0.5543 0.2255 0.037 Uiso 1 1 calc R
C30 C -0.0566(10) -0.0053(4) 0.4970(10) 0.0267(18) Uani 1 1 d .
O14 O 0.3172(7) 0.3325(3) 0.0554(8) 0.0347(16) Uani 1 1 d .
C13 C 0.2871(10) 0.2623(5) -0.4479(10) 0.036(2) Uani 1 1 d .
H13A H 0.3459 0.2854 -0.3616 0.043 Uiso 1 1 calc R
C41 C 0.9621(10) 0.5036(4) 0.0616(11) 0.032(2) Uani 1 1 d .
H41A H 0.9532 0.4689 0.0397 0.039 Uiso 1 1 calc R
N2 N -0.2333(8) -0.0586(3) 0.6178(8) 0.0281(17) Uani 1 1 d .
O1 O 0.6329(11) 0.2034(3) 0.0109(10) 0.049(2) Uani 1 1 d .
O8 O 0.2726(10) 0.3242(3) -0.6330(13) 0.061(3) Uani 1 1 d .
O3 O 0.7584(7) 0.2585(3) -0.1495(8) 0.0390(17) Uani 1 1 d .
O7 O 0.6284(7) 0.1922(3) -0.6689(7) 0.0323(15) Uani 1 1 d .
C10 C 1.2510(10) 0.1717(4) -0.0743(11) 0.0277(19) Uani 1 1 d .
C21 C -0.3294(9) 0.3592(4) -0.5111(9) 0.0252(18) Uani 1 1 d .
C24 C 0.2358(15) 0.0878(5) 0.3315(15) 0.046(3) Uani 1 1 d .
H24A H 0.1684 0.1067 0.3575 0.055 Uiso 1 1 calc R
C43 C 1.1361(14) 0.5810(5) 0.0990(14) 0.044(3) Uani 1 1 d .
H43A H 1.0982 0.5967 0.1611 0.053 Uiso 1 1 calc R
C36 C 0.7030(13) 0.4448(5) 0.0914(14) 0.044(3) Uani 1 1 d .
H36A H 0.7511 0.4272 0.0411 0.053 Uiso 1 1 calc R
C34 C -0.0260(13) -0.0560(4) 0.5417(14) 0.040(2) Uani 1 1 d .
H34A H 0.0559 -0.0730 0.5333 0.048 Uiso 1 1 calc R
C45 C 1.2551(10) 0.5387(4) -0.0809(10) 0.0260(17) Uani 1 1 d .
H45A H 1.2946 0.5238 -0.1429 0.031 Uiso 1 1 calc R
C44 C 1.2468(13) 0.6063(4) 0.0636(13) 0.039(2) Uani 1 1 d .
H44A H 1.2827 0.6384 0.1057 0.046 Uiso 1 1 calc R
C37 C 0.7415(10) 0.4956(4) 0.1329(10) 0.0300(19) Uani 1 1 d .
C33 C -0.1166(11) -0.0815(4) 0.5986(12) 0.035(2) Uani 1 1 d .
H33A H -0.0956 -0.1157 0.6245 0.042 Uiso 1 1 calc R
C29 C 0.0345(10) 0.0245(4) 0.4387(10) 0.0284(19) Uani 1 1 d .
H29A H 0.0110 0.0591 0.4213 0.034 Uiso 1 1 calc R
C28 C 0.1490(10) 0.0062(4) 0.4084(10) 0.032(2) Uani 1 1 d .
H28A H 0.1726 -0.0282 0.4276 0.038 Uiso 1 1 calc R
C32 C -0.2629(10) -0.0102(4) 0.5767(11) 0.032(2) Uani 1 1 d .
H32A H -0.3447 0.0060 0.5876 0.038 Uiso 1 1 calc R
C12 C 0.3071(10) 0.2802(4) -0.5908(11) 0.032(2) Uani 1 1 d .
C35 C 0.5931(13) 0.4206(5) 0.1254(12) 0.041(3) Uani 1 1 d .
H35A H 0.5703 0.3865 0.0979 0.049 Uiso 1 1 calc R
C15 C 0.0678(9) 0.2983(4) -0.4134(10) 0.0220(17) Uani 1 1 d .
C2 C 0.8141(11) 0.2653(5) 0.0110(11) 0.043(2) Uani 1 1 d .
H2A H 0.9066 0.2433 0.0679 0.051 Uiso 1 1 calc R
C46 C 1.1506(10) 0.5109(4) -0.0474(11) 0.0319(19) Uani 1 1 d .
H46A H 1.1242 0.4777 -0.0835 0.038 Uiso 1 1 calc R
C26 C 0.3422(10) 0.0097(4) 0.3047(11) 0.035(2) Uani 1 1 d .
H26A H 0.3519 -0.0256 0.3135 0.042 Uiso 1 1 calc R
C42 C 1.0844(10) 0.5330(4) 0.0413(10) 0.0283(19) Uani 1 1 d .
C22 C 0.1888(9) 0.3571(4) -0.0237(10) 0.0237(18) Uani 1 1 d .
C40 C 0.8632(9) 0.5245(4) 0.1099(10) 0.032(2) Uani 1 1 d .
H40A H 0.8718 0.5593 0.1303 0.038 Uiso 1 1 calc R
C25 C 0.2414(11) 0.0348(4) 0.3481(11) 0.031(2) Uani 1 1 d .
C27 C 0.4285(11) 0.0370(4) 0.2483(11) 0.033(2) Uani 1 1 d .
H27A H 0.4952 0.0187 0.2198 0.039 Uiso 1 1 calc R
C14 C 0.3347(15) 0.2081(6) -0.3958(16) 0.072(5) Uani 1 1 d .
H14A H 0.3184 0.2013 -0.3075 0.108 Uiso 1 1 calc R
H14B H 0.4448 0.2033 -0.3694 0.108 Uiso 1 1 calc R
H14C H 0.2711 0.1852 -0.4775 0.108 Uiso 1 1 calc R
C23 C 0.3298(15) 0.1126(4) 0.2766(15) 0.047(3) Uani 1 1 d .
H23A H 0.3269 0.1480 0.2712 0.057 Uiso 1 1 calc R
O6 O 0.8028(8) 0.1321(3) -0.6335(7) 0.0336(15) Uani 1 1 d .
C3 C 0.860(2) 0.3206(7) 0.054(2) 0.090(5) Uiso 1 1 d .
H3A H 0.9449 0.3296 0.0309 0.135 Uiso 1 1 calc R
H3B H 0.8934 0.3252 0.1619 0.135 Uiso 1 1 calc R
H3C H 0.7695 0.3420 -0.0039 0.135 Uiso 1 1 calc R
O1W O -0.525(4) 0.3922(15) -0.246(4) 0.127(10) Uiso 0.50 1 d P

loop_
_atom_site_aniso_label
_atom_site_aniso_U_11
_atom_site_aniso_U_22
_atom_site_aniso_U_33
_atom_site_aniso_U_23
_atom_site_aniso_U_13
_atom_site_aniso_U_12
Cd3 0.0151(2) 0.0260(3) 0.0206(3) -0.0012(2) 0.0098(2) 0.0022(2)
Cd2 0.0180(2) 0.0249(3) 0.0212(2) -0.0015(2) 0.01273(18) 0.00086(19)
Cd1 0.0152(2) 0.0284(3) 0.0218(3) -0.0009(2) 0.0094(2) 0.0021(2)
C39 0.028(4) 0.028(5) 0.045(5) 0.012(4) 0.027(4) 0.002(3)
O13 0.027(3) 0.035(3) 0.025(3) -0.008(3) 0.010(2) 0.002(3)
O5 0.024(3) 0.031(3) 0.031(3) -0.001(3) 0.009(2) 0.004(3)
O12 0.030(3) 0.038(4) 0.038(3) -0.005(3) 0.009(3) 0.008(3)
C18 0.019(4) 0.023(4) 0.022(4) -0.008(3) 0.009(3) -0.001(3)
O4 0.022(3) 0.035(4) 0.020(3) -0.007(3) -0.003(2) -0.004(3)
O11 0.014(2) 0.040(4) 0.021(3) -0.005(3) 0.002(2) 0.001(2)
O9 0.072(5) 0.040(4) 0.079(5) -0.001(4) 0.072(5) -0.002(4)
C19 0.018(4) 0.023(4) 0.023(4) -0.004(3) 0.006(3) -0.004(3)
C17 0.019(4) 0.025(4) 0.022(4) 0.003(3) 0.009(3) -0.007(3)
C8 0.016(4) 0.028(5) 0.020(4) 0.002(4) 0.006(3) 0.001(3)
C16 0.015(3) 0.032(5) 0.023(4) -0.010(4) 0.008(3) -0.004(3)
N4 0.015(3) 0.029(4) 0.027(4) 0.002(3) 0.008(3) -0.006(3)
O10 0.016(3) 0.076(6) 0.039(3) -0.019(4) 0.020(3) -0.005(3)
C5 0.028(4) 0.026(5) 0.027(4) -0.003(4) 0.017(4) -0.002(4)
C20 0.013(3) 0.045(6) 0.024(4) 0.003(4) 0.010(3) 0.000(4)
C9 0.022(4) 0.027(5) 0.032(5) 0.007(4) 0.011(4) -0.003(3)
C31 0.026(4) 0.036(5) 0.037(4) 0.015(4) 0.017(4) 0.005(4)
C6 0.014(3) 0.029(5) 0.017(4) -0.002(3) 0.004(3) -0.002(3)
O2 0.044(4) 0.041(4) 0.065(5) -0.005(4) 0.045(4) -0.005(3)
N3 0.020(3) 0.049(5) 0.032(4) 0.009(4) 0.016(3) -0.006(3)
N1 0.019(3) 0.035(4) 0.031(4) 0.002(3) 0.015(3) -0.001(3)
C11 0.027(4) 0.030(5) 0.022(4) 0.008(4) 0.007(3) -0.008(3)
C4 0.021(4) 0.035(5) 0.029(4) -0.003(4) 0.020(4) 0.002(3)
C7 0.015(3) 0.032(5) 0.024(4) 0.004(4) 0.012(3) -0.001(3)
C38 0.025(4) 0.038(5) 0.035(4) 0.003(4) 0.017(4) 0.003(4)
C30 0.023(4) 0.035(5) 0.026(4) -0.001(4) 0.014(3) -0.005(3)
O14 0.016(3) 0.044(4) 0.031(3) 0.010(3) 0.000(2) 0.009(3)
C13 0.023(4) 0.063(7) 0.028(4) 0.005(5) 0.017(3) 0.001(4)
C41 0.029(4) 0.036(5) 0.040(5) -0.001(4) 0.022(4) -0.004(4)
N2 0.023(3) 0.041(5) 0.023(3) 0.007(3) 0.013(3) -0.005(3)
O1 0.087(6) 0.028(4) 0.055(5) -0.002(3) 0.053(5) -0.014(4)
O8 0.060(5) 0.046(5) 0.109(8) 0.030(5) 0.066(6) 0.024(4)
O3 0.028(3) 0.057(5) 0.040(3) -0.004(4) 0.023(3) 0.010(3)
O7 0.026(3) 0.038(4) 0.025(3) 0.005(3) 0.005(3) 0.007(3)
C10 0.025(4) 0.030(5) 0.032(5) -0.003(4) 0.016(4) -0.007(3)
C21 0.017(4) 0.031(5) 0.023(4) -0.008(4) 0.005(3) -0.006(3)
C24 0.060(6) 0.041(6) 0.069(7) 0.006(6) 0.058(6) 0.005(5)
C43 0.060(6) 0.045(6) 0.055(6) 0.001(5) 0.050(6) -0.006(5)
C36 0.044(6) 0.053(7) 0.056(7) -0.010(6) 0.039(5) -0.019(5)
C34 0.041(5) 0.042(6) 0.060(7) 0.009(5) 0.042(5) 0.002(4)
C45 0.027(4) 0.035(5) 0.025(4) 0.000(4) 0.019(3) 0.000(3)
C44 0.049(6) 0.026(5) 0.061(7) -0.006(5) 0.042(5) -0.006(4)
C37 0.023(4) 0.040(5) 0.027(4) 0.004(4) 0.011(3) -0.007(3)
C33 0.037(5) 0.028(5) 0.057(6) 0.006(5) 0.036(5) -0.003(4)
C29 0.031(4) 0.033(5) 0.031(4) 0.006(4) 0.023(4) 0.001(4)
C28 0.029(4) 0.037(5) 0.035(4) 0.006(4) 0.020(4) -0.008(4)
C32 0.019(4) 0.041(5) 0.042(5) 0.002(5) 0.020(4) 0.002(4)
C12 0.024(4) 0.049(6) 0.038(5) 0.013(4) 0.025(4) 0.008(4)
C35 0.049(6) 0.045(6) 0.050(6) -0.005(5) 0.042(5) -0.021(5)
C15 0.021(4) 0.027(5) 0.023(4) -0.002(3) 0.014(3) -0.002(3)
C2 0.033(4) 0.070(7) 0.035(5) -0.007(6) 0.025(4) -0.004(5)
C46 0.028(4) 0.030(5) 0.042(5) 0.002(4) 0.020(4) -0.004(4)
C26 0.033(4) 0.033(5) 0.045(5) 0.003(5) 0.023(4) 0.001(4)
C42 0.024(4) 0.040(5) 0.027(4) 0.002(4) 0.017(3) 0.002(4)
C22 0.016(3) 0.030(5) 0.029(4) 0.007(4) 0.013(3) -0.004(3)
C40 0.020(4) 0.044(6) 0.038(5) 0.004(4) 0.020(4) -0.003(4)
C25 0.029(4) 0.041(5) 0.030(4) 0.003(4) 0.019(4) -0.003(4)
C27 0.031(4) 0.043(6) 0.037(5) 0.009(4) 0.027(4) 0.001(4)
C14 0.049(7) 0.112(13) 0.069(8) 0.063(9) 0.039(6) 0.033(7)
C23 0.065(7) 0.031(6) 0.078(8) 0.004(6) 0.060(7) 0.010(5)
O6 0.037(3) 0.031(4) 0.025(3) -0.006(3) 0.007(3) 0.011(3)

loop_
_atom_type_symbol
_atom_type_description
_atom_type_scat_dispersion_real
_atom_type_scat_dispersion_imag
_atom_type_scat_source
C C 0.0181 0.0091 'International Tables Vol C Tables 4.2.6.8 and 6.1.1.4'
H H 0.0000 0.0000 'International Tables Vol C Tables 4.2.6.8 and 6.1.1.4'
N N 0.0311 0.0180 'International Tables Vol C Tables 4.2.6.8 and 6.1.1.4'
O O 0.0492 0.0322 'International Tables Vol C Tables 4.2.6.8 and 6.1.1.4'
Cd Cd 0.1185 4.6533 'International Tables Vol C Tables 4.2.6.8 and 6.1.1.4'

loop_
_geom_angle_atom_site_label_1
_geom_angle_atom_site_label_2
_geom_angle_atom_site_label_3
_geom_angle
_geom_angle_site_symmetry_1
_geom_angle_site_symmetry_3
O1 Cd3 N4 85.0(3) . 2_745
O1 Cd3 O7 85.7(3) . 1_556
N4 Cd3 O7 134.5(2) 2_745 1_556
O1 Cd3 O5 88.0(3) . 1_455
N4 Cd3 O5 96.7(2) 2_745 1_455
O7 Cd3 O5 127.2(2) 1_556 1_455
O1 Cd3 N1 163.6(3) . .
N4 Cd3 N1 110.9(3) 2_745 .
O7 Cd3 N1 86.0(3) 1_556 .
O5 Cd3 N1 85.8(2) 1_455 .
O1 Cd3 O6 98.2(3) . 1_556
N4 Cd3 O6 83.8(2) 2_745 1_556
O7 Cd3 O6 53.8(2) 1_556 1_556
O5 Cd3 O6 173.9(3) 1_455 1_556
N1 Cd3 O6 88.3(2) . 1_556
O1 Cd3 O4 80.3(3) . 1_455
N4 Cd3 O4 146.6(2) 2_745 1_455
O7 Cd3 O4 74.2(2) 1_556 1_455
O5 Cd3 O4 53.2(2) 1_455 1_455
N1 Cd3 O4 83.8(2) . 1_455
O6 Cd3 O4 127.8(2) 1_556 1_455
O2 Cd2 O9 163.4(3) . 1_556
O2 Cd2 O4 100.2(3) . 1_455
O9 Cd2 O4 89.3(3) 1_556 1_455
O2 Cd2 O14 87.6(3) . .
O9 Cd2 O14 104.2(3) 1_556 .
O4 Cd2 O14 100.4(2) 1_455 .
O2 Cd2 O11 84.6(3) . 1_656
O9 Cd2 O11 86.8(3) 1_556 1_656
O4 Cd2 O11 174.4(2) 1_455 1_656
O14 Cd2 O11 76.7(2) . 1_656
O2 Cd2 O7 86.9(3) . 1_556
O9 Cd2 O7 82.0(3) 1_556 1_556
O4 Cd2 O7 76.7(2) 1_455 1_556
O14 Cd2 O7 173.2(3) . 1_556
O11 Cd2 O7 106.6(2) 1_656 1_556
O8 Cd1 N2 84.4(3) 1_556 2_556
O8 Cd1 O13 94.5(3) 1_556 .
N2 Cd1 O13 91.4(2) 2_556 .
O8 Cd1 O11 81.2(3) 1_556 1_656
N2 Cd1 O11 140.2(2) 2_556 1_656
O13 Cd1 O11 126.4(2) . 1_656
O8 Cd1 N3 164.2(3) 1_556 .
N2 Cd1 N3 110.0(3) 2_556 .
O13 Cd1 N3 91.7(3) . .
O11 Cd1 N3 83.4(3) 1_656 .
O8 Cd1 O12 91.6(3) 1_556 1_656
N2 Cd1 O12 90.2(2) 2_556 1_656
O13 Cd1 O12 173.8(3) . 1_656
O11 Cd1 O12 53.6(2) 1_656 1_656
N3 Cd1 O12 82.2(3) . 1_656
O8 Cd1 O14 84.9(3) 1_556 .
N2 Cd1 O14 142.0(2) 2_556 .
O13 Cd1 O14 53.3(2) . .
O11 Cd1 O14 73.1(2) 1_656 .
N3 Cd1 O14 87.1(3) . .
O12 Cd1 O14 126.4(2) 1_656 .
O2 C1 O1 127.9(9) . .
O2 C1 C2 120.6(9) . .
O1 C1 C2 111.4(8) . .
N3 C39 C38 123.3(9) . .
C22 O13 Cd1 97.4(5) . .
C10 O5 Cd3 95.4(5) . 1_655
C21 O12 Cd1 88.6(5) . 1_454
C17 C18 C19 119.4(8) . .
C10 O4 Cd2 156.8(7) . 1_655
C10 O4 Cd3 89.0(5) . 1_655
Cd2 O4 Cd3 97.4(2) 1_655 1_655
C21 O11 Cd1 95.7(5) . 1_454
C21 O11 Cd2 155.0(6) . 1_454
Cd1 O11 Cd2 99.9(2) 1_454 1_454
C12 O9 Cd2 124.0(7) . 1_554
C20 C19 C18 120.3(8) . .
C20 C19 C22 119.2(8) . .
C18 C19 C22 120.5(8) . .
C16 C17 C18 120.7(8) . .
C16 C17 C21 117.8(7) . .
C18 C17 C21 121.4(8) . .
C9 C8 C7 119.1(8) . .
C9 C8 C11 119.8(8) . .
C7 C8 C11 121.1(8) . .
C17 C16 C15 119.8(8) . .
C44 N4 C45 117.5(8) . .
C44 N4 Cd3 119.1(7) . 2_755
C45 N4 Cd3 122.7(6) . 2_755
C15 O10 C13 119.1(7) . .
C4 C5 C6 118.9(8) . .
C15 C20 C19 119.4(8) . .
C4 C9 C8 121.3(8) . .
C30 C31 C32 119.9(9) . .
C7 C6 C5 120.7(8) . .
C7 C6 C10 121.8(8) . .
C5 C6 C10 117.5(8) . .
C1 O2 Cd2 127.5(7) . .
C39 N3 C35 116.9(8) . .
C39 N3 Cd1 125.0(6) . .
C35 N3 Cd1 117.6(7) . .
C27 N1 C23 115.8(9) . .
C27 N1 Cd3 128.0(6) . .
C23 N1 Cd3 116.1(7) . .
O6 C11 O7 120.6(8) . .
O6 C11 C8 120.9(8) . .
O7 C11 C8 118.3(9) . .
C9 C4 O3 116.8(8) . .
C9 C4 C5 120.1(8) . .
O3 C4 C5 123.1(8) . .
C6 C7 C8 119.8(8) . .
C37 C38 C39 119.4(10) . .
C34 C30 C31 116.2(8) . .
C34 C30 C29 124.2(9) . .
C31 C30 C29 119.5(9) . .
C22 O14 Cd2 154.8(6) . .
C22 O14 Cd1 88.1(6) . .
Cd2 O14 Cd1 96.1(2) . .
O10 C13 C14 109.1(9) . .
O10 C13 C12 103.3(7) . .
C14 C13 C12 116.5(9) . .
C40 C41 C42 123.3(9) . .
C32 N2 C33 117.4(8) . .
C32 N2 Cd1 126.4(6) . 2_546
C33 N2 Cd1 116.2(7) . 2_546
C1 O1 Cd3 134.8(6) . .
C12 O8 Cd1 139.4(6) . 1_554
C4 O3 C2 120.4(8) . .
C11 O7 Cd3 95.6(6) . 1_554
C11 O7 Cd2 155.2(6) . 1_554
Cd3 O7 Cd2 99.3(2) 1_554 1_554
O5 C10 O4 122.4(8) . .
O5 C10 C6 119.4(8) . .
O4 C10 C6 118.2(8) . .
O12 C21 O11 122.0(8) . .
O12 C21 C17 120.7(7) . .
O11 C21 C17 117.2(8) . .
C23 C24 C25 120.9(10) . .
C42 C43 C44 119.7(10) . .
C35 C36 C37 119.7(11) . .
C33 C34 C30 120.6(9) . .
N4 C45 C46 123.1(8) . .
N4 C44 C43 122.7(10) . .
C38 C37 C36 116.9(9) . .
C38 C37 C40 118.7(9) . .
C36 C37 C40 124.4(9) . .
N2 C33 C34 122.6(10) . .
C28 C29 C30 125.2(9) . .
C29 C28 C25 126.7(9) . .
N2 C32 C31 123.3(9) . .
O8 C12 O9 128.0(9) . .
O8 C12 C13 117.7(10) . .
O9 C12 C13 114.2(9) . .
N3 C35 C36 123.7(11) . .
O10 C15 C20 125.8(8) . .
O10 C15 C16 114.1(7) . .
C20 C15 C16 119.9(8) . .
O3 C2 C3 109.9(12) . .
O3 C2 C1 108.0(7) . .
C3 C2 C1 109.6(11) . .
C45 C46 C42 119.9(10) . .
C25 C26 C27 119.6(10) . .
C43 C42 C46 117.1(9) . .
C43 C42 C41 125.2(9) . .
C46 C42 C41 117.7(9) . .
O13 C22 O14 121.1(8) . .
O13 C22 C19 120.7(8) . .
O14 C22 C19 118.1(8) . .
C41 C40 C37 124.1(9) . .
C26 C25 C24 115.9(9) . .
C26 C25 C28 120.1(10) . .
C24 C25 C28 124.0(9) . .
N1 C27 C26 125.4(9) . .
N1 C23 C24 122.2(11) . .
C11 O6 Cd3 89.9(5) . 1_554

loop_
_geom_bond_atom_site_label_1
_geom_bond_atom_site_label_2
_geom_bond_distance
_geom_bond_site_symmetry_2
Cd3 O1 2.295(7) .
Cd3 N4 2.336(7) 2_745
Cd3 O7 2.352(7) 1_556
Cd3 O5 2.381(6) 1_455
Cd3 N1 2.410(8) .
Cd3 O6 2.483(6) 1_556
Cd3 O4 2.496(7) 1_455
Cd2 O2 2.168(6) .
Cd2 O9 2.179(6) 1_556
Cd2 O4 2.320(6) 1_455
Cd2 O14 2.328(6) .
Cd2 O11 2.378(6) 1_656
Cd2 O7 2.395(7) 1_556
Cd1 O8 2.288(9) 1_556
Cd1 N2 2.339(7) 2_556
Cd1 O13 2.352(6) .
Cd1 O11 2.357(6) 1_656
Cd1 N3 2.393(8) .
Cd1 O12 2.524(6) 1_656
Cd1 O14 2.540(8) .
C1 O2 1.158(11) .
C1 O1 1.306(12) .
C1 C2 1.547(12) .
C39 N3 1.325(13) .
C39 C38 1.408(12) .
O13 C22 1.252(12) .
O5 C10 1.226(12) .
O5 Cd3 2.381(6) 1_655
O12 C21 1.247(12) .
O12 Cd1 2.524(6) 1_454
C18 C17 1.381(11) .
C18 C19 1.399(11) .
O4 C10 1.266(11) .
O4 Cd2 2.320(6) 1_655
O4 Cd3 2.496(7) 1_655
O11 C21 1.273(10) .
O11 Cd1 2.357(6) 1_454
O11 Cd2 2.378(6) 1_454
O9 C12 1.234(12) .
O9 Cd2 2.179(6) 1_554
C19 C20 1.397(13) .
C19 C22 1.497(12) .
C17 C16 1.380(13) .
C17 C21 1.514(11) .
C8 C9 1.398(13) .
C8 C7 1.400(11) .
C8 C11 1.494(12) .
C16 C15 1.404(11) .
N4 C44 1.339(13) .
N4 C45 1.341(12) .
N4 Cd3 2.336(7) 2_755
O10 C15 1.373(11) .
O10 C13 1.455(9) .
C5 C4 1.387(12) .
C5 C6 1.418(13) .
C20 C15 1.386(12) .
C9 C4 1.367(13) .
C31 C30 1.388(12) .
C31 C32 1.397(12) .
C6 C7 1.367(12) .
C6 C10 1.508(11) .
N3 C35 1.337(14) .
N1 C27 1.325(13) .
N1 C23 1.347(13) .
C11 O6 1.256(12) .
C11 O7 1.269(11) .
C4 O3 1.376(11) .
C38 C37 1.380(13) .
C30 C34 1.387(14) .
C30 C29 1.459(12) .
O14 C22 1.277(10) .
C13 C14 1.509(18) .
C13 C12 1.564(12) .
C41 C40 1.342(12) .
C41 C42 1.476(12) .
N2 C32 1.324(13) .
N2 C33 1.342(12) .
N2 Cd1 2.339(7) 2_546
O8 C12 1.218(13) .
O8 Cd1 2.288(9) 1_554
O3 C2 1.419(11) .
O7 Cd3 2.352(7) 1_554
O7 Cd2 2.395(6) 1_554
C24 C23 1.391(15) .
C24 C25 1.396(16) .
C43 C42 1.376(15) .
C43 C44 1.409(13) .
C36 C35 1.381(13) .
C36 C37 1.393(16) .
C34 C33 1.387(13) .
C45 C46 1.381(12) .
C37 C40 1.478(11) .
C29 C28 1.336(12) .
C28 C25 1.464(12) .
C2 C3 1.52(2) .
C46 C42 1.404(13) .
C26 C25 1.376(13) .
C26 C27 1.377(13) .
O6 Cd3 2.483(6) 1_554
